data_7004109
loop_
_publ_author_name
'Lin, Zhuojia'
'Li, Yang'
'Slawin, Alexandra M. Z.'
'Morris, Russell E.'

_publ_section_title
;
 Hydrogen-bond-directing effect in the ionothermal synthesis of metal
 coordination polymers
;
_journal_issue 30
_journal_name_full 'Dalton Transactions'
_journal_page_first 3989
_journal_page_last 3994
_journal_paper_doi 10.1039/b802892c
_journal_year 2008
_chemical_formula_moiety 'C29 H20 Co N4 O6, C10 H8 N2, C6 H11 N2, Br'
_chemical_formula_sum 'C45 H39 Br Co N8 O6'
_chemical_formula_weight 926.68
_chemical_name_systematic
;
?
;
_space_group_IT_number 14
_symmetry_cell_setting monoclinic
_symmetry_space_group_name_Hall '-P 2ybc'
_symmetry_space_group_name_H-M 'P 1 21/c 1'
_atom_sites_solution_hydrogens geom
_atom_sites_solution_primary direct
_atom_sites_solution_secondary difmap
_audit_creation_method SHELXL-97
_cell_angle_alpha 90.00
_cell_angle_beta 94.025(5)
_cell_angle_gamma 90.00
_cell_formula_units_Z 4
_cell_length_a 11.355(2)
_cell_length_b 9.9917(17)
_cell_length_c 37.908(7)
_cell_measurement_reflns_used 5605
_cell_measurement_temperature 93(2)
_cell_measurement_theta_max 23.24
_cell_measurement_theta_min 1.07
_cell_volume 4290.3(13)
_computing_cell_refinement TwinSolve
_computing_data_collection CrystalClear
_computing_data_reduction TwinSolve
_computing_structure_refinement 'SHELXL-97 (Sheldrick, 1997)'
_computing_structure_solution 'SHELXS-97 (Sheldrick, 1990)'
_diffrn_ambient_temperature 93(2)
_diffrn_detector_area_resol_mean 7.353
_diffrn_measured_fraction_theta_full 0.978
_diffrn_measured_fraction_theta_max 0.978
_diffrn_measurement_device_type
;
;
_diffrn_measurement_method 'profile data'
_diffrn_radiation_monochromator graphite
_diffrn_radiation_source 'fine-focus sealed tube'
_diffrn_radiation_type MoK\a
_diffrn_radiation_wavelength 0.71073
_diffrn_reflns_av_R_equivalents 0.1774
_diffrn_reflns_av_sigmaI/netI 0.2012
_diffrn_reflns_limit_h_max 8
_diffrn_reflns_limit_h_min -13
_diffrn_reflns_limit_k_max 11
_diffrn_reflns_limit_k_min -12
_diffrn_reflns_limit_l_max 45
_diffrn_reflns_limit_l_min -45
_diffrn_reflns_number 23100
_diffrn_reflns_theta_full 25.32
_diffrn_reflns_theta_max 25.32
_diffrn_reflns_theta_min 1.80
_exptl_absorpt_coefficient_mu 1.390
_exptl_absorpt_correction_type none
_exptl_crystal_colour purple
_exptl_crystal_density_diffrn 1.435
_exptl_crystal_density_method 'not measured'
_exptl_crystal_description prism
_exptl_crystal_F_000 1900
_exptl_crystal_size_max 0.150
_exptl_crystal_size_mid 0.150
_exptl_crystal_size_min 0.050
_refine_diff_density_max 1.092
_refine_diff_density_min -1.049
_refine_diff_density_rms 0.144
_refine_ls_extinction_method none
_refine_ls_goodness_of_fit_ref 0.960
_refine_ls_hydrogen_treatment constr
_refine_ls_matrix_type full
_refine_ls_number_parameters 550
_refine_ls_number_reflns 7648
_refine_ls_number_restraints 0
_refine_ls_restrained_S_all 0.960
_refine_ls_R_factor_all 0.1701
_refine_ls_R_factor_gt 0.0863
_refine_ls_shift/su_max 0.000
_refine_ls_shift/su_mean 0.000
_refine_ls_structure_factor_coef Fsqd
_refine_ls_weighting_details 'calc w=1/[\s^2^(Fo^2^)+(0.0656P)^2^+0.0000P] where P=(Fo^2^+2Fc^2^)/3'
_refine_ls_weighting_scheme calc
_refine_ls_wR_factor_gt 0.1743
_refine_ls_wR_factor_ref 0.2220
_reflns_number_gt 3879
_reflns_number_total 7648
_reflns_threshold_expression >2sigma(I)
_cod_data_source_file b802892c.txt
_cod_data_source_block candy87
_cod_depositor_comments
;
The following automatic conversions were performed:
'_symmetry_cell_setting' value 'Monoclinic' changed to 'monoclinic'
according to '/home/saulius/struct/CIF-dictionaries/cif_core.dic'
dictionary named 'cif_core.dic' version 2.4.1 from 2010-06-29.

Automatic conversion script
Id: cif_fix_enum 1527 2010-12-29 10:47:43Z saulius 
;
_cod_original_cell_volume 4290.2(14)
_cod_original_sg_symbol_H-M 'P 2 (1)/c'
_cod_database_code 7004109

loop_
_symmetry_equiv_pos_as_xyz
'x, y, z'
'-x, y+1/2, -z+1/2'
'-x, -y, -z'
'x, -y-1/2, z-1/2'

loop_
_atom_site_label
_atom_site_type_symbol
_atom_site_fract_x
_atom_site_fract_y
_atom_site_fract_z
_atom_site_U_iso_or_equiv
_atom_site_adp_type
_atom_site_occupancy
_atom_site_symmetry_multiplicity
_atom_site_calc_flag
_atom_site_refinement_flags
_atom_site_disorder_assembly
_atom_site_disorder_group
Br1 Br 0.29119(8) 0.03365(8) 0.06357(2) 0.0456(3) Uani 1 1 d . . .
Co1 Co 0.82748(8) 0.93142(9) 0.18894(2) 0.0287(3) Uani 1 1 d . . .
C1 C 0.7940(7) 0.5332(6) 0.15156(19) 0.0344(18) Uani 1 1 d . . .
C2 C 0.8052(6) 0.4036(6) 0.16550(18) 0.0294(16) Uani 1 1 d . . .
H2A H 0.8191 0.3909 0.1897 0.035 Uiso 1 1 calc R . .
C3 C 0.7953(6) 0.2932(6) 0.14270(18) 0.0291(16) Uani 1 1 d . . .
C4 C 0.7720(6) 0.3126(6) 0.10637(17) 0.0293(17) Uani 1 1 d . . .
H4A H 0.7655 0.2393 0.0912 0.035 Uiso 1 1 calc R . .
C5 C 0.7588(7) 0.4397(7) 0.09308(18) 0.0368(19) Uani 1 1 d . . .
C6 C 0.7734(6) 0.5506(6) 0.11566(18) 0.0335(17) Uani 1 1 d . . .
H6A H 0.7691 0.6366 0.1063 0.040 Uiso 1 1 calc R . .
C7 C 0.8111(6) 0.6502(7) 0.1765(2) 0.0370(18) Uani 1 1 d . . .
C8 C 0.8094(6) 0.1565(7) 0.15799(18) 0.0317(17) Uani 1 1 d . . .
C9 C 0.7290(8) 0.4657(8) 0.0541(2) 0.043(2) Uani 1 1 d . . .
C11 C 1.0646(7) 0.9160(6) 0.15724(18) 0.0333(17) Uani 1 1 d . . .
H11A H 1.0146 0.9022 0.1371 0.040 Uiso 1 1 calc R . .
C12 C 1.1832(6) 0.9079(7) 0.15404(18) 0.0321(17) Uani 1 1 d . . .
H12A H 1.2117 0.8898 0.1321 0.038 Uiso 1 1 calc R . .
C13 C 1.2619(6) 0.9268(6) 0.18352(18) 0.0282(16) Uani 1 1 d . . .
C14 C 1.2143(6) 0.9604(7) 0.21501(18) 0.0338(17) Uani 1 1 d . . .
H14A H 1.2635 0.9785 0.2351 0.041 Uiso 1 1 calc R . .
C15 C 1.0936(7) 0.9669(6) 0.21632(18) 0.0331(18) Uani 1 1 d . . .
H15A H 1.0635 0.9889 0.2378 0.040 Uiso 1 1 calc R . .
C16 C 1.5727(7) 0.9440(7) 0.15496(19) 0.0348(18) Uani 1 1 d . . .
H16A H 1.6111 0.9645 0.1348 0.042 Uiso 1 1 calc R . .
C17 C 1.4515(6) 0.9471(6) 0.15291(18) 0.0309(17) Uani 1 1 d . . .
H17A H 1.4099 0.9706 0.1318 0.037 Uiso 1 1 calc R . .
C18 C 1.3910(6) 0.9154(6) 0.18232(17) 0.0279(16) Uani 1 1 d . . .
C19 C 1.4594(6) 0.8742(7) 0.21264(19) 0.0349(17) Uani 1 1 d . . .
H19A H 1.4228 0.8473 0.2326 0.042 Uiso 1 1 calc R . .
C20 C 1.5803(7) 0.8738(6) 0.21278(18) 0.0319(17) Uani 1 1 d . . .
H20A H 1.6237 0.8453 0.2331 0.038 Uiso 1 1 calc R . .
C21 C 0.8871(6) 0.8247(7) 0.26470(19) 0.0371(18) Uani 1 1 d . . .
H21A H 0.9106 0.7500 0.2524 0.045 Uiso 1 1 calc R . .
C22 C 0.9011(7) 0.8232(7) 0.30119(19) 0.0389(19) Uani 1 1 d . . .
H22A H 0.9311 0.7474 0.3129 0.047 Uiso 1 1 calc R . .
C23 C 0.8705(6) 0.9341(7) 0.32033(18) 0.0347(18) Uani 1 1 d . . .
C24 C 0.8253(7) 1.0443(7) 0.30114(19) 0.0384(19) Uani 1 1 d . . .
H24A H 0.8049 1.1220 0.3128 0.046 Uiso 1 1 calc R . .
C25 C 0.8113(7) 1.0368(7) 0.26475(19) 0.0364(18) Uani 1 1 d . . .
H25A H 0.7797 1.1103 0.2524 0.044 Uiso 1 1 calc R . .
C26 C 0.9385(8) 1.0473(9) 0.4150(2) 0.061(3) Uani 1 1 d . . .
H26A H 0.9633 1.1254 0.4266 0.073 Uiso 1 1 calc R . .
C27 C 0.9227(7) 1.0503(8) 0.3782(2) 0.049(2) Uani 1 1 d . . .
H27A H 0.9360 1.1291 0.3661 0.059 Uiso 1 1 calc R . .
C28 C 0.8877(7) 0.9373(8) 0.3599(2) 0.0395(19) Uani 1 1 d . . .
C29 C 0.8673(7) 0.8250(8) 0.3794(2) 0.050(2) Uani 1 1 d . . .
H29A H 0.8429 0.7461 0.3681 0.061 Uiso 1 1 calc R . .
C30 C 0.8831(8) 0.8291(10) 0.4165(2) 0.070(3) Uani 1 1 d . . .
H30A H 0.8672 0.7524 0.4292 0.084 Uiso 1 1 calc R . .
N1 N 1.0153(5) 0.9429(5) 0.18789(14) 0.0292(13) Uani 1 1 d . . .
N2 N 1.6389(5) 0.9126(5) 0.18489(14) 0.0273(13) Uani 1 1 d . . .
N3 N 0.8411(5) 0.9288(5) 0.24626(14) 0.0279(13) Uani 1 1 d . . .
N4 N 0.9203(7) 0.9399(8) 0.43450(18) 0.063(2) Uani 1 1 d . . .
O1 O 0.8353(4) 0.7616(5) 0.16189(13) 0.0404(13) Uani 1 1 d . . .
O2 O 0.7968(5) 0.6352(5) 0.20823(14) 0.0529(16) Uani 1 1 d . . .
O3 O 0.8144(4) 0.1434(4) 0.19140(12) 0.0328(12) Uani 1 1 d . . .
O4 O 0.8153(4) 0.0556(4) 0.13805(12) 0.0294(11) Uani 1 1 d . . .
O5 O 0.7094(4) 0.3561(5) 0.03568(13) 0.0423(13) Uani 1 1 d . . .
H5A H 0.6938 0.3756 0.0149 0.063 Uiso 1 1 calc R . .
O6 O 0.7191(5) 0.5784(5) 0.04196(14) 0.0534(16) Uani 1 1 d . . .
C1S C 1.0660(7) -0.2313(9) 0.0017(2) 0.056(2) Uani 1 1 d . . .
H1SA H 1.0320 -0.2823 -0.0179 0.084 Uiso 1 1 calc R . .
H1SB H 1.1133 -0.2890 0.0172 0.084 Uiso 1 1 calc R . .
H1SC H 1.1145 -0.1614 -0.0069 0.084 Uiso 1 1 calc R . .
C2S C 0.8553(7) -0.1871(7) 0.0146(2) 0.044(2) Uani 1 1 d . . .
H2SA H 0.8208 -0.2361 -0.0042 0.053 Uiso 1 1 calc R . .
C3S C 0.9871(8) -0.0935(8) 0.0515(2) 0.052(2) Uani 1 1 d . . .
H3SA H 1.0591 -0.0648 0.0621 0.063 Uiso 1 1 calc R . .
C4S C 0.8783(8) -0.0672(8) 0.0626(2) 0.050(2) Uani 1 1 d . . .
H4SA H 0.8619 -0.0198 0.0828 0.059 Uiso 1 1 calc R . .
C5S C 0.6669(7) -0.1175(8) 0.0397(3) 0.065(3) Uani 1 1 d . . .
H5SA H 0.6303 -0.1638 0.0192 0.077 Uiso 1 1 calc R . .
H5SB H 0.6445 -0.1638 0.0607 0.077 Uiso 1 1 calc R . .
C6S C 0.6222(8) 0.0200(8) 0.0401(3) 0.073(3) Uani 1 1 d . . .
H6SA H 0.5379 0.0186 0.0407 0.109 Uiso 1 1 calc R . .
H6SB H 0.6432 0.0660 0.0192 0.109 Uiso 1 1 calc R . .
H6SC H 0.6564 0.0655 0.0607 0.109 Uiso 1 1 calc R . .
N7 N 0.9698(6) -0.1712(6) 0.02142(17) 0.0445(17) Uani 1 1 d . . .
N8 N 0.7966(6) -0.1236(6) 0.03839(18) 0.0458(17) Uani 1 1 d . . .
C31 C 0.4666(9) -0.7162(8) 0.1800(2) 0.068(3) Uani 1 1 d . . .
H31A H 0.4567 -0.8056 0.1860 0.082 Uiso 1 1 calc R . .
C32 C 0.4392(8) -0.6792(8) 0.1452(2) 0.061(3) Uani 1 1 d . . .
H32A H 0.4117 -0.7421 0.1285 0.073 Uiso 1 1 calc R . .
C33 C 0.4536(7) -0.5462(7) 0.13563(19) 0.0386(19) Uani 1 1 d . . .
C34 C 0.4983(7) -0.4597(7) 0.16196(19) 0.0384(19) Uani 1 1 d . . .
H34A H 0.5129 -0.3705 0.1567 0.046 Uiso 1 1 calc R . .
C35 C 0.5208(7) -0.5070(8) 0.1958(2) 0.047(2) Uani 1 1 d . . .
H35A H 0.5482 -0.4463 0.2131 0.057 Uiso 1 1 calc R . .
C36 C 0.3695(7) -0.3307(7) 0.05616(19) 0.042(2) Uani 1 1 d . . .
H36A H 0.3522 -0.2412 0.0515 0.050 Uiso 1 1 calc R . .
C37 C 0.3964(7) -0.3688(7) 0.0907(2) 0.0409(19) Uani 1 1 d . . .
H37A H 0.3939 -0.3058 0.1087 0.049 Uiso 1 1 calc R . .
C38 C 0.4275(7) -0.5017(7) 0.09908(19) 0.0365(18) Uani 1 1 d . . .
C39 C 0.4254(7) -0.5893(7) 0.07018(19) 0.044(2) Uani 1 1 d . . .
H39A H 0.4433 -0.6793 0.0738 0.053 Uiso 1 1 calc R . .
C40 C 0.3968(8) -0.5430(7) 0.0363(2) 0.049(2) Uani 1 1 d . . .
H40A H 0.3983 -0.6035 0.0177 0.059 Uiso 1 1 calc R . .
N5 N 0.5062(7) -0.6325(7) 0.20557(17) 0.062(2) Uani 1 1 d . . .
N6 N 0.3671(6) -0.4169(6) 0.02887(15) 0.0431(17) Uani 1 1 d . . .

loop_
_atom_site_aniso_label
_atom_site_aniso_U_11
_atom_site_aniso_U_22
_atom_site_aniso_U_33
_atom_site_aniso_U_23
_atom_site_aniso_U_13
_atom_site_aniso_U_12
Br1 0.0519(6) 0.0455(5) 0.0390(5) 0.0037(4) 0.0012(4) 0.0015(4)
Co1 0.0332(6) 0.0269(5) 0.0261(5) 0.0005(4) 0.0038(4) 0.0014(4)
C1 0.042(5) 0.024(4) 0.037(4) -0.002(3) 0.002(3) 0.000(3)
C2 0.023(4) 0.035(4) 0.030(4) -0.002(3) 0.006(3) 0.002(3)
C3 0.039(5) 0.017(3) 0.032(4) 0.007(3) 0.004(3) 0.002(3)
C4 0.049(5) 0.016(3) 0.023(4) 0.005(3) 0.005(3) 0.005(3)
C5 0.051(5) 0.032(4) 0.026(4) 0.002(3) -0.003(3) -0.011(3)
C6 0.045(5) 0.022(4) 0.033(4) 0.007(3) 0.002(3) -0.003(3)
C7 0.032(5) 0.030(4) 0.049(5) -0.006(4) 0.000(4) 0.000(3)
C8 0.035(5) 0.033(4) 0.027(4) -0.006(3) 0.003(3) 0.006(3)
C9 0.062(6) 0.036(5) 0.031(4) 0.002(4) 0.006(4) -0.003(4)
C11 0.043(5) 0.031(4) 0.026(4) -0.006(3) -0.002(3) 0.001(3)
C12 0.024(5) 0.046(4) 0.027(4) 0.000(3) 0.003(3) 0.005(3)
C13 0.025(4) 0.026(4) 0.034(4) 0.001(3) 0.004(3) -0.003(3)
C14 0.031(5) 0.043(4) 0.027(4) 0.000(3) -0.001(3) -0.007(3)
C15 0.042(5) 0.030(4) 0.028(4) -0.007(3) 0.005(3) -0.010(3)
C16 0.037(5) 0.035(4) 0.034(4) 0.004(3) 0.011(3) 0.001(3)
C17 0.038(5) 0.023(4) 0.031(4) 0.006(3) -0.003(3) -0.005(3)
C18 0.040(5) 0.016(3) 0.028(4) 0.001(3) 0.005(3) 0.003(3)
C19 0.023(5) 0.047(5) 0.035(4) 0.008(4) 0.007(3) -0.006(3)
C20 0.045(5) 0.028(4) 0.022(4) 0.001(3) 0.003(3) -0.001(3)
C21 0.043(5) 0.035(4) 0.034(4) -0.007(4) -0.001(3) 0.007(3)
C22 0.050(5) 0.033(4) 0.033(4) 0.001(4) -0.006(4) 0.003(4)
C23 0.039(5) 0.038(4) 0.027(4) 0.001(3) 0.002(3) -0.003(3)
C24 0.042(5) 0.044(5) 0.030(4) 0.000(4) 0.009(3) 0.010(4)
C25 0.042(5) 0.033(4) 0.035(4) 0.004(4) 0.008(3) 0.009(3)
C26 0.064(7) 0.070(6) 0.048(6) -0.020(5) 0.001(5) 0.003(5)
C27 0.057(6) 0.050(5) 0.041(5) -0.015(4) 0.007(4) 0.002(4)
C28 0.038(5) 0.050(5) 0.031(4) -0.008(4) 0.005(3) 0.000(4)
C29 0.057(6) 0.061(6) 0.033(5) 0.008(4) -0.002(4) -0.019(4)
C30 0.075(8) 0.081(7) 0.053(6) 0.024(6) -0.001(5) -0.038(6)
N1 0.032(4) 0.027(3) 0.028(3) -0.002(3) -0.002(3) 0.001(3)
N2 0.029(4) 0.025(3) 0.028(3) 0.000(3) 0.001(2) 0.002(2)
N3 0.033(4) 0.025(3) 0.026(3) 0.001(3) 0.003(3) 0.001(3)
N4 0.069(6) 0.089(6) 0.031(4) 0.010(4) 0.005(4) -0.021(5)
O1 0.044(3) 0.030(3) 0.049(3) -0.005(3) 0.015(3) -0.007(2)
O2 0.089(5) 0.035(3) 0.034(3) -0.008(3) -0.006(3) -0.008(3)
O3 0.043(3) 0.028(3) 0.028(3) 0.000(2) 0.003(2) 0.000(2)
O4 0.033(3) 0.022(2) 0.034(3) 0.003(2) 0.004(2) -0.001(2)
O5 0.063(4) 0.034(3) 0.029(3) 0.001(2) -0.002(2) 0.003(2)
O6 0.096(5) 0.026(3) 0.037(3) 0.010(3) -0.003(3) -0.005(3)
C1S 0.058(6) 0.082(7) 0.030(4) 0.003(5) 0.013(4) -0.001(5)
C2S 0.055(6) 0.037(4) 0.039(5) 0.000(4) -0.004(4) 0.002(4)
C3S 0.060(7) 0.049(5) 0.047(5) -0.010(4) -0.003(4) 0.000(4)
C4S 0.067(7) 0.040(5) 0.042(5) -0.012(4) 0.002(4) 0.015(4)
C5S 0.038(6) 0.047(5) 0.110(9) 0.003(5) 0.012(5) 0.000(4)
C6S 0.057(7) 0.062(6) 0.100(8) -0.017(6) 0.016(6) -0.013(5)
N7 0.047(5) 0.051(4) 0.037(4) 0.013(3) 0.009(3) 0.013(3)
N8 0.066(5) 0.027(3) 0.045(4) -0.001(3) 0.011(4) 0.003(3)
C31 0.134(10) 0.028(4) 0.042(5) -0.004(4) 0.005(5) -0.009(5)
C32 0.107(8) 0.045(5) 0.031(5) -0.012(4) 0.007(5) 0.002(5)
C33 0.052(6) 0.032(4) 0.032(4) 0.008(4) 0.009(4) 0.004(4)
C34 0.039(5) 0.041(4) 0.034(4) -0.002(4) -0.003(3) -0.002(3)
C35 0.063(6) 0.046(5) 0.032(4) -0.011(4) 0.001(4) -0.002(4)
C36 0.060(6) 0.033(4) 0.032(4) -0.002(4) -0.002(4) 0.003(4)
C37 0.055(6) 0.032(4) 0.036(4) -0.004(4) 0.007(4) 0.003(4)
C38 0.040(5) 0.038(4) 0.032(4) 0.001(4) 0.004(3) -0.002(3)
C39 0.069(6) 0.038(4) 0.025(4) 0.001(4) -0.002(4) 0.014(4)
C40 0.080(7) 0.036(5) 0.032(4) 0.000(4) 0.005(4) 0.004(4)
N5 0.115(7) 0.042(4) 0.029(4) 0.003(4) 0.000(4) 0.005(4)
N6 0.064(5) 0.038(4) 0.027(3) -0.003(3) -0.003(3) -0.002(3)

loop_
_atom_type_symbol
_atom_type_description
_atom_type_scat_dispersion_real
_atom_type_scat_dispersion_imag
_atom_type_scat_source
C C 0.0033 0.0016 'International Tables Vol C Tables 4.2.6.8 and 6.1.1.4'
H H 0.0000 0.0000 'International Tables Vol C Tables 4.2.6.8 and 6.1.1.4'
N N 0.0061 0.0033 'International Tables Vol C Tables 4.2.6.8 and 6.1.1.4'
O O 0.0106 0.0060 'International Tables Vol C Tables 4.2.6.8 and 6.1.1.4'
Co Co 0.3494 0.9721 'International Tables Vol C Tables 4.2.6.8 and 6.1.1.4'
Br Br -0.2901 2.4595 'International Tables Vol C Tables 4.2.6.8 and 6.1.1.4'

loop_
_geom_angle_atom_site_label_1
_geom_angle_atom_site_label_2
_geom_angle_atom_site_label_3
_geom_angle
_geom_angle_site_symmetry_1
_geom_angle_site_symmetry_3
_geom_angle_publ_flag
O1 Co1 O3 151.5(2) . 1_565 ?
O1 Co1 N1 87.4(2) . . ?
O3 Co1 N1 91.16(19) 1_565 . ?
O1 Co1 N2 88.2(2) . 1_455 ?
O3 Co1 N2 91.05(19) 1_565 1_455 ?
N1 Co1 N2 174.5(2) . 1_455 ?
O1 Co1 N3 120.3(2) . . ?
O3 Co1 N3 88.20(18) 1_565 . ?
N1 Co1 N3 91.1(2) . . ?
N2 Co1 N3 94.1(2) 1_455 . ?
O1 Co1 O4 91.73(19) . 1_565 ?
O3 Co1 O4 59.79(16) 1_565 1_565 ?
N1 Co1 O4 87.52(19) . 1_565 ?
N2 Co1 O4 89.22(18) 1_455 1_565 ?
N3 Co1 O4 147.89(18) . 1_565 ?
C6 C1 C2 119.6(6) . . ?
C6 C1 C7 121.9(6) . . ?
C2 C1 C7 118.4(7) . . ?
C3 C2 C1 119.6(6) . . ?
C3 C2 H2A 120.2 . . ?
C1 C2 H2A 120.2 . . ?
C4 C3 C2 120.1(6) . . ?
C4 C3 C8 121.2(6) . . ?
C2 C3 C8 118.7(6) . . ?
C5 C4 C3 119.9(6) . . ?
C5 C4 H4A 120.1 . . ?
C3 C4 H4A 120.1 . . ?
C4 C5 C6 120.2(7) . . ?
C4 C5 C9 121.9(6) . . ?
C6 C5 C9 118.0(6) . . ?
C1 C6 C5 120.6(6) . . ?
C1 C6 H6A 119.7 . . ?
C5 C6 H6A 119.7 . . ?
O2 C7 O1 125.0(7) . . ?
O2 C7 C1 119.8(7) . . ?
O1 C7 C1 115.1(7) . . ?
O4 C8 O3 120.9(6) . . ?
O4 C8 C3 120.5(6) . . ?
O3 C8 C3 118.6(6) . . ?
O6 C9 O5 124.2(7) . . ?
O6 C9 C5 122.4(7) . . ?
O5 C9 C5 113.3(6) . . ?
N1 C11 C12 124.0(6) . . ?
N1 C11 H11A 118.0 . . ?
C12 C11 H11A 118.0 . . ?
C11 C12 C13 120.2(6) . . ?
C11 C12 H12A 119.9 . . ?
C13 C12 H12A 119.9 . . ?
C14 C13 C12 117.1(7) . . ?
C14 C13 C18 119.6(6) . . ?
C12 C13 C18 123.2(6) . . ?
C15 C14 C13 119.5(6) . . ?
C15 C14 H14A 120.3 . . ?
C13 C14 H14A 120.3 . . ?
N1 C15 C14 123.8(6) . . ?
N1 C15 H15A 118.1 . . ?
C14 C15 H15A 118.1 . . ?
N2 C16 C17 123.3(7) . . ?
N2 C16 H16A 118.4 . . ?
C17 C16 H16A 118.4 . . ?
C16 C17 C18 120.0(7) . . ?
C16 C17 H17A 120.0 . . ?
C18 C17 H17A 120.0 . . ?
C17 C18 C19 116.7(7) . . ?
C17 C18 C13 123.8(6) . . ?
C19 C18 C13 119.5(6) . . ?
C20 C19 C18 120.0(6) . . ?
C20 C19 H19A 120.0 . . ?
C18 C19 H19A 120.0 . . ?
N2 C20 C19 123.1(6) . . ?
N2 C20 H20A 118.4 . . ?
C19 C20 H20A 118.4 . . ?
N3 C21 C22 123.0(6) . . ?
N3 C21 H21A 118.5 . . ?
C22 C21 H21A 118.5 . . ?
C21 C22 C23 120.1(7) . . ?
C21 C22 H22A 120.0 . . ?
C23 C22 H22A 120.0 . . ?
C22 C23 C24 117.1(7) . . ?
C22 C23 C28 121.5(7) . . ?
C24 C23 C28 121.4(7) . . ?
C25 C24 C23 119.3(7) . . ?
C25 C24 H24A 120.4 . . ?
C23 C24 H24A 120.4 . . ?
N3 C25 C24 123.4(7) . . ?
N3 C25 H25A 118.3 . . ?
C24 C25 H25A 118.3 . . ?
N4 C26 C27 124.1(8) . . ?
N4 C26 H26A 117.9 . . ?
C27 C26 H26A 117.9 . . ?
C28 C27 C26 120.2(8) . . ?
C28 C27 H27A 119.9 . . ?
C26 C27 H27A 119.9 . . ?
C27 C28 C29 117.0(7) . . ?
C27 C28 C23 122.6(7) . . ?
C29 C28 C23 120.4(7) . . ?
C28 C29 C30 120.0(8) . . ?
C28 C29 H29A 120.0 . . ?
C30 C29 H29A 120.0 . . ?
N4 C30 C29 122.9(8) . . ?
N4 C30 H30A 118.6 . . ?
C29 C30 H30A 118.6 . . ?
C11 N1 C15 115.2(6) . . ?
C11 N1 Co1 118.6(5) . . ?
C15 N1 Co1 126.0(5) . . ?
C20 N2 C16 116.7(6) . . ?
C20 N2 Co1 121.1(5) . 1_655 ?
C16 N2 Co1 122.2(5) . 1_655 ?
C21 N3 C25 117.1(6) . . ?
C21 N3 Co1 122.1(5) . . ?
C25 N3 Co1 120.7(4) . . ?
C26 N4 C30 115.8(8) . . ?
C7 O1 Co1 120.0(5) . . ?
C8 O3 Co1 93.3(4) . 1_545 ?
C8 O4 Co1 86.0(4) . 1_545 ?
C9 O5 H5A 109.5 . . ?
C9 O6 H40A 117.0 . 3_655 ?
C9 O6 C40 105.8(5) . 3_655 ?
H40A O6 C40 13.9 3_655 3_655 ?
N7 C1S H1SA 109.5 . . ?
N7 C1S H1SB 109.5 . . ?
H1SA C1S H1SB 109.5 . . ?
N7 C1S H1SC 109.5 . . ?
H1SA C1S H1SC 109.5 . . ?
H1SB C1S H1SC 109.5 . . ?
N7 C2S N8 110.3(7) . . ?
N7 C2S H2SA 124.8 . . ?
N8 C2S H2SA 124.8 . . ?
C4S C3S N7 106.5(8) . . ?
C4S C3S H3SA 126.8 . . ?
N7 C3S H3SA 126.8 . . ?
C3S C4S N8 107.5(7) . . ?
C3S C4S H4SA 126.3 . . ?
N8 C4S H4SA 126.3 . . ?
C6S C5S N8 112.6(7) . . ?
C6S C5S H5SA 109.1 . . ?
N8 C5S H5SA 109.1 . . ?
C6S C5S H5SB 109.1 . . ?
N8 C5S H5SB 109.1 . . ?
H5SA C5S H5SB 107.8 . . ?
C5S C6S H6SA 109.5 . . ?
C5S C6S H6SB 109.5 . . ?
H6SA C6S H6SB 109.5 . . ?
C5S C6S H6SC 109.5 . . ?
H6SA C6S H6SC 109.5 . . ?
H6SB C6S H6SC 109.5 . . ?
C2S N7 C3S 108.1(7) . . ?
C2S N7 C1S 126.9(7) . . ?
C3S N7 C1S 125.0(7) . . ?
C2S N8 C4S 107.6(7) . . ?
C2S N8 C5S 126.5(7) . . ?
C4S N8 C5S 126.0(7) . . ?
N5 C31 C32 124.5(8) . . ?
N5 C31 H31A 117.7 . . ?
C32 C31 H31A 117.7 . . ?
C31 C32 C33 118.7(8) . . ?
C31 C32 H32A 120.6 . . ?
C33 C32 H32A 120.6 . . ?
C34 C33 C32 116.8(7) . . ?
C34 C33 C38 122.0(7) . . ?
C32 C33 C38 121.1(7) . . ?
C35 C34 C33 119.4(7) . . ?
C35 C34 H34A 120.3 . . ?
C33 C34 H34A 120.3 . . ?
N5 C35 C34 124.7(7) . . ?
N5 C35 H35A 117.7 . . ?
C34 C35 H35A 117.7 . . ?
N6 C36 C37 123.1(7) . . ?
N6 C36 H36A 118.5 . . ?
C37 C36 H36A 118.5 . . ?
C36 C37 C38 120.8(7) . . ?
C36 C37 H37A 119.6 . . ?
C38 C37 H37A 119.6 . . ?
C39 C38 C37 115.0(7) . . ?
C39 C38 C33 122.7(7) . . ?
C37 C38 C33 122.2(7) . . ?
C40 C39 C38 120.5(7) . . ?
C40 C39 H39A 119.8 . . ?
C38 C39 H39A 119.8 . . ?
N6 C40 C39 123.7(7) . . ?
N6 C40 H40A 118.2 . . ?
C39 C40 H40A 118.2 . . ?
C35 N5 C31 115.8(7) . . ?
C35 N5 H19A 108.0 . 2_735 ?
C31 N5 H19A 136.0 . 2_735 ?
C35 N5 C19 104.5(5) . 2_735 ?
C31 N5 C19 138.9(6) . 2_735 ?
H19A N5 C19 13.6 2_735 2_735 ?
C40 N6 C36 116.9(7) . . ?

loop_
_geom_bond_atom_site_label_1
_geom_bond_atom_site_label_2
_geom_bond_distance
_geom_bond_site_symmetry_2
_geom_bond_publ_flag
Co1 O1 1.987(5) . ?
Co1 O3 2.126(4) 1_565 ?
Co1 N1 2.139(6) . ?
Co1 N2 2.144(6) 1_455 ?
Co1 N3 2.168(5) . ?
Co1 O4 2.289(4) 1_565 ?
C1 C6 1.375(9) . ?
C1 C2 1.402(9) . ?
C1 C7 1.507(10) . ?
C2 C3 1.400(9) . ?
C2 H2A 0.9300 . ?
C3 C4 1.397(9) . ?
C3 C8 1.489(9) . ?
C4 C5 1.371(9) . ?
C4 H4A 0.9300 . ?
C5 C6 1.402(9) . ?
C5 C9 1.514(10) . ?
C6 H6A 0.9300 . ?
C7 O2 1.234(9) . ?
C7 O1 1.282(8) . ?
C8 O4 1.264(7) . ?
C8 O3 1.270(8) . ?
C9 O6 1.219(8) . ?
C9 O5 1.310(8) . ?
C11 N1 1.352(8) . ?
C11 C12 1.363(9) . ?
C11 H11A 0.9300 . ?
C12 C13 1.394(9) . ?
C12 H12A 0.9300 . ?
C13 C14 1.386(9) . ?
C13 C18 1.474(10) . ?
C14 C15 1.376(10) . ?
C14 H14A 0.9300 . ?
C15 N1 1.369(8) . ?
C15 H15A 0.9300 . ?
C16 N2 1.354(9) . ?
C16 C17 1.373(10) . ?
C16 H16A 0.9300 . ?
C17 C18 1.386(9) . ?
C17 H17A 0.9300 . ?
C18 C19 1.402(9) . ?
C19 C20 1.372(9) . ?
C19 H19A 0.9300 . ?
C20 N2 1.345(8) . ?
C20 H20A 0.9300 . ?
C21 N3 1.338(8) . ?
C21 C22 1.381(9) . ?
C21 H21A 0.9300 . ?
C22 C23 1.382(10) . ?
C22 H22A 0.9300 . ?
C23 C24 1.398(10) . ?
C23 C28 1.499(9) . ?
C24 C25 1.380(9) . ?
C24 H24A 0.9300 . ?
C25 N3 1.343(8) . ?
C25 H25A 0.9300 . ?
C26 N4 1.328(11) . ?
C26 C27 1.392(11) . ?
C26 H26A 0.9300 . ?
C27 C28 1.370(10) . ?
C27 H27A 0.9300 . ?
C28 C29 1.373(10) . ?
C29 C30 1.404(11) . ?
C29 H29A 0.9300 . ?
C30 N4 1.353(11) . ?
C30 H30A 0.9300 . ?
N2 Co1 2.144(6) 1_655 ?
O3 Co1 2.126(4) 1_545 ?
O4 Co1 2.289(4) 1_545 ?
O5 H5A 0.8200 . ?
O6 H40A 2.5562 3_655 ?
O6 C40 3.180(10) 3_655 ?
C1S N7 1.493(9) . ?
C1S H1SA 0.9600 . ?
C1S H1SB 0.9600 . ?
C1S H1SC 0.9600 . ?
C2S N7 1.317(9) . ?
C2S N8 1.321(9) . ?
C2S H2SA 0.9300 . ?
C3S C4S 1.358(11) . ?
C3S N7 1.383(10) . ?
C3S H3SA 0.9300 . ?
C4S N8 1.379(10) . ?
C4S H4SA 0.9300 . ?
C5S C6S 1.465(11) . ?
C5S N8 1.478(10) . ?
C5S H5SA 0.9700 . ?
C5S H5SB 0.9700 . ?
C6S H6SA 0.9600 . ?
C6S H6SB 0.9600 . ?
C6S H6SC 0.9600 . ?
C31 N5 1.334(10) . ?
C31 C32 1.385(11) . ?
C31 H31A 0.9300 . ?
C32 C33 1.390(10) . ?
C32 H32A 0.9300 . ?
C33 C34 1.389(10) . ?
C33 C38 1.465(10) . ?
C34 C35 1.376(10) . ?
C34 H34A 0.9300 . ?
C35 N5 1.320(10) . ?
C35 H35A 0.9300 . ?
C36 N6 1.345(9) . ?
C36 C37 1.376(10) . ?
C36 H36A 0.9300 . ?
C37 C38 1.405(10) . ?
C37 H37A 0.9300 . ?
C38 C39 1.401(10) . ?
C39 C40 1.381(10) . ?
C39 H39A 0.9300 . ?
C40 N6 1.330(9) . ?
C40 H40A 0.9300 . ?
N5 H19A 2.4313 2_735 ?
N5 C19 3.098(10) 2_735 ?

loop_
_geom_hbond_atom_site_label_D
_geom_hbond_atom_site_label_H
_geom_hbond_atom_site_label_A
_geom_hbond_distance_DH
_geom_hbond_distance_HA
_geom_hbond_distance_DA
_geom_hbond_angle_DHA
_geom_hbond_site_symmetry_A
O5 H5A N6 0.82 1.80 2.610(8) 169.9 3_655

loop_
_geom_torsion_atom_site_label_1
_geom_torsion_atom_site_label_2
_geom_torsion_atom_site_label_3
_geom_torsion_atom_site_label_4
_geom_torsion
_geom_torsion_site_symmetry_1
_geom_torsion_site_symmetry_2
_geom_torsion_site_symmetry_3
_geom_torsion_site_symmetry_4
_geom_torsion_publ_flag
C22 C23 C28 C29 -38.0(11) . . . . ?
C12 C13 C18 C17 31.4(10) . . . . ?
C32 C33 C38 C39 -21.7(12) . . . . ?
